data_7002733
loop_
_publ_author_name
'Rodr\'iguez-Di\'eguez, Antonio'
'Mota, Antonio J.'
'Seco, Jos\'e M.'
'Palacios, Mar\'ia A.'
'Romerosa, Antonio'
'Colacio, Enrique'

_publ_section_title
;
 Influence of metal ions, coligands and reaction conditions on the
 structural versatility and properties of 5-pyrimidyl-tetrazolate
 containing complexes
;
_journal_issue 43
_journal_name_full 'Dalton Transactions'
_journal_page_first 9578
_journal_page_last 9586
_journal_paper_doi 10.1039/b910811d
_journal_year 2009
_chemical_formula_sum 'C11 H21 Cl Cu N10 O4'
_chemical_formula_weight 456.37
_chemical_name_systematic
;
?
;
_space_group_IT_number 14
_symmetry_cell_setting monoclinic
_symmetry_space_group_name_Hall '-P 2ybc'
_symmetry_space_group_name_H-M 'P 1 21/c 1'
_atom_sites_solution_hydrogens geom
_atom_sites_solution_primary direct
_atom_sites_solution_secondary difmap
_audit_creation_method SHELXL-97
_cell_angle_alpha 90.00
_cell_angle_beta 108.5550(10)
_cell_angle_gamma 90.00
_cell_formula_units_Z 4
_cell_length_a 15.2828(5)
_cell_length_b 7.8531(3)
_cell_length_c 15.2177(5)
_cell_measurement_reflns_used 2743
_cell_measurement_temperature 100(2)
_cell_measurement_theta_max 25.04
_cell_measurement_theta_min 1.41
_cell_volume 1731.45(10)
_computing_cell_refinement 'Bruker APEX'
_computing_data_collection 'Bruker APEX'
_computing_data_reduction 'Bruker SHELXTL'
_computing_molecular_graphics 'Bruker SHELXTL'
_computing_publication_material 'Bruker SHELXTL'
_computing_structure_refinement 'SHELXL-97 (Sheldrick, 1997)'
_computing_structure_solution 'SHELXS-97 (Sheldrick, 1990)'
_diffrn_ambient_temperature 100(2)
_diffrn_measured_fraction_theta_full 0.996
_diffrn_measured_fraction_theta_max 0.996
_diffrn_measurement_device_type 'CCD area detector'
_diffrn_measurement_method 'phi and omega scans'
_diffrn_radiation_monochromator graphite
_diffrn_radiation_source 'fine-focus sealed tube'
_diffrn_radiation_type MoK\a
_diffrn_radiation_wavelength 0.71073
_diffrn_reflns_av_R_equivalents 0.0452
_diffrn_reflns_av_sigmaI/netI 0.0381
_diffrn_reflns_limit_h_max 17
_diffrn_reflns_limit_h_min -18
_diffrn_reflns_limit_k_max 9
_diffrn_reflns_limit_k_min -9
_diffrn_reflns_limit_l_max 18
_diffrn_reflns_limit_l_min -13
_diffrn_reflns_number 9209
_diffrn_reflns_theta_full 25.04
_diffrn_reflns_theta_max 25.04
_diffrn_reflns_theta_min 1.41
_exptl_absorpt_coefficient_mu 1.461
_exptl_absorpt_correction_type none
_exptl_crystal_colour blu
_exptl_crystal_density_diffrn 1.751
_exptl_crystal_density_method 'not measured'
_exptl_crystal_description prismatic
_exptl_crystal_F_000 940
_exptl_crystal_size_max 0.140
_exptl_crystal_size_mid 0.102
_exptl_crystal_size_min 0.09
_refine_diff_density_max 0.549
_refine_diff_density_min -0.447
_refine_diff_density_rms 0.077
_refine_ls_extinction_method none
_refine_ls_goodness_of_fit_ref 1.060
_refine_ls_hydrogen_treatment constr
_refine_ls_matrix_type full
_refine_ls_number_parameters 244
_refine_ls_number_reflns 3054
_refine_ls_number_restraints 0
_refine_ls_restrained_S_all 1.060
_refine_ls_R_factor_all 0.0324
_refine_ls_R_factor_gt 0.0293
_refine_ls_shift/su_max 0.001
_refine_ls_shift/su_mean 0.000
_refine_ls_structure_factor_coef Fsqd
_refine_ls_weighting_details 'calc w=1/[\s^2^(Fo^2^)+(0.0444P)^2^+0.4293P] where P=(Fo^2^+2Fc^2^)/3'
_refine_ls_weighting_scheme calc
_refine_ls_wR_factor_gt 0.0769
_refine_ls_wR_factor_ref 0.0804
_reflns_number_gt 2743
_reflns_number_total 3054
_reflns_threshold_expression >2sigma(I)
_cod_data_source_file b910811d.txt
_cod_data_source_block compound4
_cod_original_sg_symbol_H-M P21/c
_cod_database_code 7002733

loop_
_symmetry_equiv_pos_as_xyz
'x, y, z'
'-x, y+1/2, -z+1/2'
'-x, -y, -z'
'x, -y-1/2, z-1/2'

loop_
_atom_site_label
_atom_site_type_symbol
_atom_site_fract_x
_atom_site_fract_y
_atom_site_fract_z
_atom_site_U_iso_or_equiv
_atom_site_adp_type
_atom_site_occupancy
_atom_site_symmetry_multiplicity
_atom_site_calc_flag
_atom_site_refinement_flags
_atom_site_disorder_assembly
_atom_site_disorder_group
Cu1 Cu 0.762256(17) 0.22072(3) 0.393581(18) 0.01164(11) Uani 1 1 d . . .
Cl1 Cl 0.38430(4) 0.23288(7) 0.02406(4) 0.01527(15) Uani 1 1 d . . .
O1 O 0.35313(12) 0.2344(2) 0.10412(13) 0.0262(4) Uani 1 1 d . . .
O2 O 0.33815(13) 0.3637(2) -0.03917(12) 0.0319(5) Uani 1 1 d . . .
O3 O 0.36269(13) 0.0708(2) -0.02154(12) 0.0312(4) Uani 1 1 d . . .
O4 O 0.48173(12) 0.2619(3) 0.05370(13) 0.0337(5) Uani 1 1 d . . .
N1A N 1.08475(12) 0.3488(2) 0.51579(13) 0.0155(4) Uani 1 1 d . . .
N2A N 0.98478(12) 0.1461(2) 0.41515(12) 0.0139(4) Uani 1 1 d . . .
N3A N 0.98107(14) 0.2700(2) 0.64073(14) 0.0160(4) Uani 1 1 d . . .
N4A N 0.90460(14) 0.2587(2) 0.66676(14) 0.0177(5) Uani 1 1 d . . .
N5A N 0.83169(14) 0.2329(2) 0.59398(14) 0.0172(4) Uani 1 1 d . . .
N6A N 0.85878(13) 0.2252(2) 0.51800(13) 0.0135(4) Uani 1 1 d . . .
N1B N 0.65568(13) 0.2328(2) 0.27021(13) 0.0119(4) Uani 1 1 d . . .
N2B N 0.82410(12) 0.3943(2) 0.32988(12) 0.0136(4) Uani 1 1 d . . .
H2B1 H 0.8594 0.4678 0.3717 0.016 Uiso 1 1 calc R . .
H2B2 H 0.8598 0.3406 0.3016 0.016 Uiso 1 1 calc R . .
N3B N 0.78516(12) -0.0270(2) 0.34490(13) 0.0159(4) Uani 1 1 d . . .
H3B1 H 0.8457 -0.0437 0.3540 0.019 Uiso 1 1 calc R . .
H3B2 H 0.7648 -0.1089 0.3750 0.019 Uiso 1 1 calc R . .
N4B N 0.65810(13) 0.2168(2) 0.45154(14) 0.0170(4) Uani 1 1 d . . .
H4B1 H 0.6654 0.1262 0.4894 0.020 Uiso 1 1 calc R . .
H4B2 H 0.6611 0.3115 0.4857 0.020 Uiso 1 1 calc R . .
C1A C 1.03833(15) 0.1503(3) 0.36065(15) 0.0163(5) Uani 1 1 d . . .
H1A H 1.0234 0.0814 0.3082 0.020 Uiso 1 1 calc R . .
C2A C 1.11488(17) 0.2535(3) 0.37984(18) 0.0196(5) Uani 1 1 d . . .
H2A H 1.1506 0.2582 0.3406 0.023 Uiso 1 1 calc R . .
C3A C 1.13641(15) 0.3497(3) 0.45958(16) 0.0189(5) Uani 1 1 d . . .
H3A H 1.1889 0.4178 0.4749 0.023 Uiso 1 1 calc R . .
C4A C 1.01028(16) 0.2472(3) 0.48979(16) 0.0129(5) Uani 1 1 d . . .
C5A C 0.95089(16) 0.2479(3) 0.54886(16) 0.0130(5) Uani 1 1 d . . .
C1B C 0.56652(15) 0.2075(3) 0.37911(16) 0.0180(5) Uani 1 1 d . . .
H1B1 H 0.5204 0.2631 0.4006 0.022 Uiso 1 1 calc R . .
H1B2 H 0.5485 0.0895 0.3655 0.022 Uiso 1 1 calc R . .
C2B C 0.74775(15) 0.4846(3) 0.26158(15) 0.0155(5) Uani 1 1 d . . .
H2B3 H 0.7713 0.5520 0.2206 0.019 Uiso 1 1 calc R . .
H2B4 H 0.7173 0.5604 0.2930 0.019 Uiso 1 1 calc R . .
C3B C 0.73277(15) -0.0295(3) 0.24517(15) 0.0162(5) Uani 1 1 d . . .
H3B3 H 0.7230 -0.1461 0.2232 0.019 Uiso 1 1 calc R . .
H3B4 H 0.7670 0.0296 0.2106 0.019 Uiso 1 1 calc R . .
C4B C 0.64077(15) 0.0574(3) 0.23076(15) 0.0149(5) Uani 1 1 d . . .
H4B3 H 0.6069 0.0630 0.1650 0.018 Uiso 1 1 calc R . .
H4B4 H 0.6045 -0.0080 0.2608 0.018 Uiso 1 1 calc R . .
C5B C 0.57318(15) 0.2953(3) 0.29294(16) 0.0159(5) Uani 1 1 d . . .
H5B1 H 0.5178 0.2727 0.2414 0.019 Uiso 1 1 calc R . .
H5B2 H 0.5779 0.4174 0.3030 0.019 Uiso 1 1 calc R . .
C6B C 0.68016(15) 0.3527(3) 0.20640(15) 0.0142(5) Uani 1 1 d . . .
H6B1 H 0.6249 0.4088 0.1674 0.017 Uiso 1 1 calc R . .
H6B2 H 0.7075 0.2905 0.1667 0.017 Uiso 1 1 calc R . .

loop_
_atom_site_aniso_label
_atom_site_aniso_U_11
_atom_site_aniso_U_22
_atom_site_aniso_U_33
_atom_site_aniso_U_23
_atom_site_aniso_U_13
_atom_site_aniso_U_12
Cu1 0.01320(17) 0.01315(18) 0.00877(17) 0.00025(10) 0.00378(12) -0.00114(10)
Cl1 0.0172(3) 0.0164(3) 0.0125(3) 0.0008(2) 0.0052(2) 0.0006(2)
O1 0.0278(10) 0.0349(11) 0.0211(10) -0.0040(7) 0.0151(8) 0.0003(8)
O2 0.0394(11) 0.0214(10) 0.0257(10) 0.0083(8) -0.0026(8) 0.0018(8)
O3 0.0476(12) 0.0202(10) 0.0265(10) -0.0074(8) 0.0127(8) 0.0015(8)
O4 0.0155(9) 0.0657(14) 0.0193(10) 0.0002(9) 0.0048(8) -0.0038(8)
N1A 0.0150(10) 0.0124(10) 0.0182(10) 0.0020(8) 0.0042(8) 0.0003(8)
N2A 0.0165(10) 0.0139(10) 0.0107(9) 0.0007(8) 0.0034(8) 0.0022(8)
N3A 0.0182(10) 0.0181(10) 0.0119(11) -0.0008(8) 0.0048(8) -0.0005(8)
N4A 0.0204(11) 0.0219(11) 0.0111(10) -0.0011(8) 0.0055(9) -0.0003(8)
N5A 0.0194(11) 0.0207(11) 0.0126(11) 0.0006(8) 0.0069(9) -0.0005(8)
N6A 0.0157(10) 0.0146(10) 0.0114(10) 0.0005(7) 0.0062(8) -0.0001(7)
N1B 0.0138(10) 0.0131(10) 0.0099(10) 0.0002(7) 0.0053(8) 0.0004(7)
N2B 0.0153(9) 0.0131(10) 0.0128(10) -0.0001(8) 0.0049(7) -0.0012(7)
N3B 0.0158(10) 0.0137(10) 0.0178(10) 0.0022(8) 0.0050(8) 0.0011(8)
N4B 0.0172(10) 0.0216(11) 0.0125(10) -0.0001(8) 0.0054(8) -0.0020(8)
C1A 0.0211(12) 0.0150(12) 0.0132(12) 0.0033(9) 0.0060(9) 0.0065(9)
C2A 0.0216(13) 0.0196(13) 0.0228(14) 0.0037(10) 0.0145(11) 0.0049(10)
C3A 0.0161(12) 0.0143(12) 0.0282(14) 0.0024(10) 0.0095(10) 0.0018(9)
C4A 0.0145(12) 0.0110(11) 0.0112(12) 0.0041(8) 0.0014(9) 0.0039(8)
C5A 0.0162(12) 0.0088(11) 0.0125(12) 0.0001(8) 0.0026(9) 0.0009(8)
C1B 0.0136(12) 0.0258(14) 0.0159(12) -0.0005(10) 0.0065(10) -0.0003(9)
C2B 0.0194(12) 0.0126(12) 0.0162(12) 0.0030(9) 0.0082(9) 0.0001(9)
C3B 0.0205(12) 0.0137(12) 0.0148(12) -0.0014(9) 0.0062(9) 0.0009(9)
C4B 0.0158(11) 0.0162(12) 0.0125(11) -0.0028(9) 0.0043(9) -0.0028(9)
C5B 0.0119(11) 0.0205(13) 0.0160(12) -0.0006(10) 0.0054(9) 0.0019(9)
C6B 0.0171(11) 0.0159(12) 0.0107(11) 0.0034(9) 0.0062(9) 0.0025(9)

loop_
_atom_type_symbol
_atom_type_description
_atom_type_scat_dispersion_real
_atom_type_scat_dispersion_imag
_atom_type_scat_source
C C 0.0033 0.0016 'International Tables Vol C Tables 4.2.6.8 and 6.1.1.4'
H H 0.0000 0.0000 'International Tables Vol C Tables 4.2.6.8 and 6.1.1.4'
N N 0.0061 0.0033 'International Tables Vol C Tables 4.2.6.8 and 6.1.1.4'
O O 0.0106 0.0060 'International Tables Vol C Tables 4.2.6.8 and 6.1.1.4'
Cl Cl 0.1484 0.1585 'International Tables Vol C Tables 4.2.6.8 and 6.1.1.4'
Cu Cu 0.3201 1.2651 'International Tables Vol C Tables 4.2.6.8 and 6.1.1.4'

loop_
_geom_angle_atom_site_label_1
_geom_angle_atom_site_label_2
_geom_angle_atom_site_label_3
_geom_angle
_geom_angle_site_symmetry_1
_geom_angle_site_symmetry_3
_geom_angle_publ_flag
N6A Cu1 N4B 91.88(8) . . ?
N6A Cu1 N1B 174.47(7) . . ?
N4B Cu1 N1B 84.02(7) . . ?
N6A Cu1 N2B 97.07(7) . . ?
N4B Cu1 N2B 138.13(8) . . ?
N1B Cu1 N2B 83.63(7) . . ?
N6A Cu1 N3B 100.98(7) . . ?
N4B Cu1 N3B 111.62(7) . . ?
N1B Cu1 N3B 84.01(7) . . ?
N2B Cu1 N3B 106.64(7) . . ?
O4 Cl1 O2 109.79(12) . . ?
O4 Cl1 O3 110.47(12) . . ?
O2 Cl1 O3 108.84(11) . . ?
O4 Cl1 O1 108.83(11) . . ?
O2 Cl1 O1 109.72(11) . . ?
O3 Cl1 O1 109.17(11) . . ?
C3A N1A C4A 115.6(2) . . ?
C1A N2A C4A 116.17(19) . . ?
C5A N3A N4A 104.79(18) . . ?
N5A N4A N3A 110.12(19) . . ?
N4A N5A N6A 108.70(18) . . ?
C5A N6A N5A 105.50(18) . . ?
C5A N6A Cu1 135.08(16) . . ?
N5A N6A Cu1 118.58(14) . . ?
C6B N1B C4B 111.16(17) . . ?
C6B N1B C5B 110.50(17) . . ?
C4B N1B C5B 111.41(17) . . ?
C6B N1B Cu1 109.57(13) . . ?
C4B N1B Cu1 107.45(13) . . ?
C5B N1B Cu1 106.57(13) . . ?
C2B N2B Cu1 105.68(13) . . ?
C3B N3B Cu1 105.82(13) . . ?
C1B N4B Cu1 111.06(14) . . ?
N2A C1A C2A 122.0(2) . . ?
C1A C2A C3A 117.3(2) . . ?
N1A C3A C2A 122.5(2) . . ?
N2A C4A N1A 126.4(2) . . ?
N2A C4A C5A 116.91(19) . . ?
N1A C4A C5A 116.7(2) . . ?
N3A C5A N6A 110.9(2) . . ?
N3A C5A C4A 124.5(2) . . ?
N6A C5A C4A 124.6(2) . . ?
N4B C1B C5B 108.28(18) . . ?
N2B C2B C6B 108.05(18) . . ?
N3B C3B C4B 108.55(17) . . ?
N1B C4B C3B 110.00(17) . . ?
N1B C5B C1B 110.21(18) . . ?
N1B C6B C2B 109.92(17) . . ?

loop_
_geom_bond_atom_site_label_1
_geom_bond_atom_site_label_2
_geom_bond_distance
_geom_bond_site_symmetry_2
_geom_bond_publ_flag
Cu1 N6A 1.9962(19) . ?
Cu1 N4B 2.0509(19) . ?
Cu1 N1B 2.0592(19) . ?
Cu1 N2B 2.0677(18) . ?
Cu1 N3B 2.1493(19) . ?
Cl1 O4 1.4301(19) . ?
Cl1 O2 1.4307(17) . ?
Cl1 O3 1.4369(18) . ?
Cl1 O1 1.4425(18) . ?
N1A C3A 1.336(3) . ?
N1A C4A 1.342(3) . ?
N2A C1A 1.338(3) . ?
N2A C4A 1.338(3) . ?
N3A C5A 1.337(3) . ?
N3A N4A 1.351(3) . ?
N4A N5A 1.313(3) . ?
N5A N6A 1.348(3) . ?
N6A C5A 1.346(3) . ?
N1B C6B 1.484(3) . ?
N1B C4B 1.491(3) . ?
N1B C5B 1.493(3) . ?
N2B C2B 1.474(3) . ?
N3B C3B 1.474(3) . ?
N4B C1B 1.482(3) . ?
C1A C2A 1.376(3) . ?
C2A C3A 1.377(3) . ?
C4A C5A 1.467(3) . ?
C1B C5B 1.514(3) . ?
C2B C6B 1.514(3) . ?
C3B C4B 1.515(3) . ?
